data_4323251
loop_
_publ_author_name
'George Psomas'
'Catherine Dendrinou-Samara'
'Maria Alexiou'
'Alexandros Tsohos'
'Catherine P. Raptopoulou'
'Aris Terzis'
'Dimitris P. Kessissoglou'

_publ_section_title
;
 The First Fused Dimer Metallacrown
 NiII2(mcpa)2(CH3OH)3(H2O)[12-MCNiIIN(shi)2(pko)2-4][12-MCNiIIN(shi)3(pko)-4]
;
_journal_name_full 'Inorganic Chemistry'
_journal_page_first 6556
_journal_page_last 6557
_journal_paper_doi 10.1021/ic980614t
_journal_volume 37
_journal_year 1998
_chemical_formula_sum 'C92.25 H89.4 Cl2 N14 Ni10 O32.45'
_chemical_formula_weight 2571.40
_chemical_name_systematic
; 
 ? 
;
_space_group_IT_number 2
_symmetry_cell_setting triclinic
_symmetry_space_group_name_Hall '-P 1'
_symmetry_space_group_name_H-M 'P -1'
_atom_sites_solution_hydrogens geom
_atom_sites_solution_primary direct
_atom_sites_solution_secondary difmap
_audit_creation_method SHELXL
_cell_angle_alpha 106.41(2)
_cell_angle_beta 100.20(1)
_cell_angle_gamma 99.81(2)
_cell_formula_units_Z 2
_cell_length_a 21.691(9)
_cell_length_b 16.843(8)
_cell_length_c 17.767(8)
_cell_measurement_reflns_used 25
_cell_measurement_temperature 298
_cell_measurement_theta_max 11.7
_cell_measurement_theta_min 5.5
_cell_volume 5959(5)
_computing_cell_refinement 'Program LEAST (UCLA Crystallographic package, C.E.Strouse, 1994)'
_computing_data_collection 'Program COLLECT (UCLA Crystallographic package, C.E.Strouse, 1994)'
_computing_data_reduction 'Program REDUCE (UCLA Crystallographic package, C.E.Strouse, 1994)'
_computing_molecular_graphics ORTEP
_computing_structure_refinement 'SHELXL-93 (Sheldrick, 1993)'
_computing_structure_solution 'SHELXS-86 (Sheldrick, 1990)'
_diffrn_ambient_temperature 298
_diffrn_measurement_device 'Crystal Logic Dual Goniometer diffractometer'
_diffrn_measurement_method 'theta-2theta scans'
_diffrn_radiation_monochromator graphite
_diffrn_radiation_source 'fine-focus sealed tube'
_diffrn_radiation_type MoK\a
_diffrn_radiation_wavelength 0.71073
_diffrn_reflns_av_R_equivalents 0.0444
_diffrn_reflns_av_sigmaI/netI 0.1045
_diffrn_reflns_limit_h_max 0
_diffrn_reflns_limit_h_min -23
_diffrn_reflns_limit_k_max 17
_diffrn_reflns_limit_k_min -17
_diffrn_reflns_limit_l_max 18
_diffrn_reflns_limit_l_min -18
_diffrn_reflns_number 15177
_diffrn_reflns_theta_max 22.30
_diffrn_reflns_theta_min 1.76
_diffrn_standards_decay_% 2.9
_diffrn_standards_interval_count 97
_diffrn_standards_number 3
_exptl_absorpt_coefficient_mu 1.661
_exptl_absorpt_correction_T_max 1.00
_exptl_absorpt_correction_T_min 0.86
_exptl_absorpt_correction_type 'psi-scan empirical'
_exptl_crystal_colour red
_exptl_crystal_density_diffrn 1.433
_exptl_crystal_density_meas 1.41
_exptl_crystal_density_method 'floating method'
_exptl_crystal_description 'trigonal piece'
_exptl_crystal_F_000 2629
_exptl_crystal_size_max 0.50
_exptl_crystal_size_mid 0.25
_exptl_crystal_size_min 0.10
_refine_diff_density_max 1.191
_refine_diff_density_min -0.434
_refine_diff_density_rms 0.109
_refine_ls_extinction_method none
_refine_ls_goodness_of_fit_all 1.074
_refine_ls_goodness_of_fit_obs 1.184
_refine_ls_matrix_type fullcycle
_refine_ls_number_parameters 1431
_refine_ls_number_reflns 14759
_refine_ls_number_restraints 0
_refine_ls_restrained_S_all 1.074
_refine_ls_restrained_S_obs 1.184
_refine_ls_R_factor_all 0.1432
_refine_ls_R_factor_obs 0.0640
_refine_ls_shift/esd_max 0.069
_refine_ls_shift/esd_mean 0.003
_refine_ls_structure_factor_coef Fsqd
_refine_ls_weighting_details 'w=1/[\s^2^(Fo^2^)+(0.0837P)^2^+28.6599P] where P=(Fo^2^+2Fc^2^)/3'
_refine_ls_weighting_scheme calc
_refine_ls_wR_factor_all 0.2180
_refine_ls_wR_factor_obs 0.1700
_reflns_number_observed 7956
_reflns_number_total 14759
_reflns_observed_criterion >2sigma(I)
_cod_data_source_file ic980614t.cif
_cod_data_source_block shel93
_cod_depositor_comments
;
The following automatic conversions were performed:

'_refine_ls_weighting_scheme' value 'calc
w=1/[\s^2^(Fo^2^)+(0.0837P)^2^+28.6599P] where P=(Fo^2^+2Fc^2^)/3'
was changed to 'calc'. New tag '_refine_ls_weighting_details' was
created. The value of the new tag was set to
'w=1/[\s^2^(Fo^2^)+(0.0837P)^2^+28.6599P] where P=(Fo^2^+2Fc^2^)/3'.

Automatic conversion script
Id: cif_fix_values 3143 2015-03-26 13:38:13Z robertas 
;
_cod_original_formula_sum 'C92.25 H89.40 Cl2 N14 Ni10 O32.45'
_cod_database_code 4323251

loop_
_symmetry_equiv_pos_as_xyz
'x, y, z'
'-x, -y, -z'

loop_
_atom_site_aniso_label
_atom_site_aniso_U_11
_atom_site_aniso_U_22
_atom_site_aniso_U_33
_atom_site_aniso_U_23
_atom_site_aniso_U_13
_atom_site_aniso_U_12
Ni1 0.0330(8) 0.0371(8) 0.0483(9) 0.0161(7) 0.0167(7) 0.0089(6)
Ni2 0.0366(8) 0.0367(8) 0.0467(9) 0.0128(7) 0.0182(7) 0.0085(6)
Ni3 0.0409(9) 0.0370(8) 0.0482(9) 0.0151(7) 0.0186(7) 0.0090(7)
Ni4 0.0395(9) 0.0392(8) 0.0548(10) 0.0137(7) 0.0228(7) 0.0128(7)
Ni5 0.0437(9) 0.0438(9) 0.0486(9) 0.0181(7) 0.0214(7) 0.0091(7)
Ni6 0.0386(9) 0.0386(8) 0.0532(10) 0.0133(7) 0.0176(7) 0.0068(7)
Ni7 0.0369(9) 0.0419(8) 0.0574(10) 0.0179(7) 0.0219(7) 0.0075(7)
Ni8 0.0441(9) 0.0423(9) 0.0441(9) 0.0067(7) 0.0161(7) 0.0103(7)
Ni9 0.0384(9) 0.0369(8) 0.0501(9) 0.0111(7) 0.0183(7) 0.0057(6)
Ni10 0.0363(8) 0.0360(8) 0.0471(9) 0.0139(7) 0.0170(7) 0.0089(6)
O1 0.033(4) 0.034(4) 0.054(5) 0.013(4) 0.017(4) 0.005(3)
N1 0.035(5) 0.037(5) 0.048(6) 0.016(4) 0.015(5) 0.012(4)
N2 0.034(6) 0.052(6) 0.055(6) 0.013(5) 0.018(5) 0.004(5)
N3 0.045(6) 0.037(6) 0.048(6) 0.012(4) 0.023(5) 0.013(5)
C1 0.061(9) 0.055(9) 0.073(10) 0.022(7) 0.024(8) 0.013(7)
C2 0.071(10) 0.060(9) 0.070(10) 0.024(8) 0.025(8) -0.004(7)
C3 0.078(10) 0.088(11) 0.057(9) 0.025(8) 0.042(8) 0.015(9)
C4 0.062(9) 0.056(8) 0.054(8) 0.008(7) 0.028(7) 0.018(7)
C5 0.043(7) 0.051(8) 0.056(8) 0.022(6) 0.014(6) 0.013(6)
C6 0.029(6) 0.052(7) 0.043(7) 0.019(6) 0.015(5) 0.012(5)
C7 0.039(7) 0.063(8) 0.049(8) 0.023(6) 0.012(6) 0.009(6)
C8 0.057(9) 0.069(9) 0.052(8) 0.013(7) 0.010(7) 0.024(7)
C9 0.069(10) 0.072(10) 0.106(12) 0.027(9) 0.045(9) 0.047(9)
C10 0.092(12) 0.049(9) 0.092(12) 0.014(8) 0.044(10) 0.032(8)
C11 0.059(9) 0.062(9) 0.053(8) 0.010(7) 0.012(7) 0.014(7)
O11 0.039(4) 0.041(4) 0.052(5) 0.017(4) 0.023(4) 0.006(4)
N11 0.049(6) 0.034(5) 0.048(6) 0.009(4) 0.021(5) 0.017(4)
O12 0.051(5) 0.044(5) 0.050(5) 0.018(4) 0.025(4) 0.007(4)
O13 0.048(5) 0.042(5) 0.054(5) 0.009(4) 0.024(4) 0.011(4)
C21 0.033(6) 0.036(7) 0.046(7) 0.013(5) 0.017(5) 0.002(5)
C22 0.045(7) 0.047(7) 0.039(7) 0.010(6) 0.014(6) -0.001(6)
C23 0.054(8) 0.043(7) 0.058(8) 0.014(6) 0.022(7) 0.005(6)
C24 0.065(9) 0.078(10) 0.065(9) 0.018(8) 0.039(8) 0.017(8)
C25 0.081(10) 0.054(9) 0.062(9) 0.010(7) 0.034(8) 0.023(8)
C26 0.068(9) 0.040(8) 0.078(10) 0.019(7) 0.036(8) 0.018(6)
C27 0.052(8) 0.044(7) 0.053(8) 0.014(6) 0.019(6) 0.019(6)
O21 0.040(4) 0.030(4) 0.046(5) 0.018(3) 0.018(4) 0.009(3)
N21 0.035(5) 0.045(6) 0.050(6) 0.022(5) 0.011(5) 0.007(4)
O22 0.041(5) 0.038(4) 0.053(5) 0.016(4) 0.017(4) 0.011(4)
O23 0.051(5) 0.045(5) 0.055(5) 0.018(4) 0.028(4) 0.013(4)
C31 0.028(6) 0.052(8) 0.047(7) 0.014(6) 0.012(5) 0.017(5)
C32 0.039(7) 0.043(7) 0.053(7) 0.028(6) 0.013(6) 0.007(5)
C33 0.063(9) 0.047(8) 0.065(9) 0.025(7) 0.029(7) 0.011(6)
C34 0.065(9) 0.043(8) 0.096(11) 0.034(7) 0.035(8) 0.018(7)
C35 0.082(11) 0.053(9) 0.095(12) 0.040(8) 0.026(9) 0.008(8)
C36 0.069(10) 0.054(9) 0.092(11) 0.041(8) 0.031(9) 0.023(7)
C37 0.042(7) 0.040(7) 0.053(8) 0.018(6) 0.011(6) -0.001(6)
O31 0.045(5) 0.043(5) 0.055(5) 0.015(4) 0.022(4) 0.015(4)
N31 0.041(6) 0.052(6) 0.044(6) 0.017(5) 0.018(5) 0.012(5)
N32 0.039(6) 0.055(7) 0.047(6) 0.000(5) 0.011(5) 0.013(5)
N33 0.072(8) 0.056(7) 0.051(7) 0.016(6) 0.028(6) 0.017(6)
C41 0.063(9) 0.048(8) 0.072(10) 0.004(7) 0.021(8) 0.013(7)
C42 0.083(11) 0.061(10) 0.078(11) 0.006(8) 0.041(9) 0.023(8)
C43 0.073(10) 0.077(11) 0.075(11) -0.005(8) 0.036(9) 0.039(9)
C44 0.054(9) 0.074(10) 0.067(10) 0.006(8) 0.027(8) 0.011(8)
C45 0.052(8) 0.057(8) 0.058(8) 0.013(7) 0.027(7) 0.020(7)
C46 0.051(8) 0.058(8) 0.037(7) 0.010(6) 0.022(6) 0.003(6)
C47 0.054(8) 0.067(9) 0.045(8) 0.016(7) 0.031(6) 0.022(7)
C48 0.084(11) 0.071(10) 0.053(9) 0.012(8) 0.022(8) 0.012(8)
C49 0.116(15) 0.109(14) 0.069(11) 0.032(10) 0.064(11) 0.022(11)
C50 0.138(17) 0.087(12) 0.107(14) 0.031(11) 0.089(13) -0.008(11)
C51 0.106(13) 0.060(10) 0.083(11) 0.023(9) 0.064(10) -0.001(9)
O41 0.046(5) 0.039(4) 0.057(5) 0.011(4) 0.023(4) 0.009(4)
N41 0.043(6) 0.030(5) 0.051(6) 0.012(5) 0.013(5) 0.008(4)
O42 0.059(5) 0.042(5) 0.053(5) 0.008(4) 0.024(4) 0.008(4)
O43 0.049(5) 0.051(5) 0.067(6) 0.015(4) 0.029(5) 0.006(4)
C61 0.039(7) 0.060(8) 0.045(7) 0.018(6) 0.015(6) 0.016(6)
C62 0.057(8) 0.034(7) 0.045(7) 0.005(6) 0.010(6) 0.000(6)
C63 0.087(11) 0.036(8) 0.077(10) 0.013(7) 0.013(8) 0.007(7)
C64 0.111(14) 0.039(8) 0.102(13) 0.019(8) 0.040(11) 0.002(8)
C65 0.097(13) 0.050(9) 0.099(12) 0.027(8) 0.034(10) 0.007(8)
C66 0.060(9) 0.055(9) 0.074(10) 0.033(7) 0.014(7) -0.006(7)
C67 0.047(7) 0.046(7) 0.049(7) 0.017(6) 0.014(6) 0.005(6)
O51 0.040(5) 0.036(4) 0.056(5) 0.018(4) 0.017(4) 0.007(4)
N51 0.028(5) 0.054(6) 0.054(6) 0.028(5) 0.019(5) 0.009(5)
N52 0.038(6) 0.045(6) 0.071(7) 0.023(5) 0.018(5) 0.008(5)
N53 0.043(6) 0.047(6) 0.054(6) 0.013(5) 0.016(5) 0.006(5)
C71 0.048(8) 0.056(8) 0.086(10) 0.020(8) 0.035(8) 0.010(7)
C72 0.104(14) 0.066(11) 0.131(16) 0.026(10) 0.073(13) -0.001(10)
C73 0.151(17) 0.049(9) 0.119(14) 0.034(9) 0.077(14) 0.000(10)
C74 0.073(10) 0.046(8) 0.084(10) 0.017(7) 0.047(9) 0.006(7)
C75 0.043(7) 0.049(8) 0.070(9) 0.027(7) 0.014(7) 0.007(6)
C76 0.036(6) 0.023(6) 0.065(8) 0.014(6) 0.013(6) 0.001(5)
C77 0.046(7) 0.034(6) 0.052(8) 0.010(6) 0.005(6) 0.010(5)
C78 0.039(7) 0.050(8) 0.063(9) 0.014(7) 0.010(6) 0.015(6)
C79 0.050(8) 0.048(8) 0.077(10) 0.011(7) 0.014(7) -0.001(7)
C80 0.084(11) 0.048(8) 0.071(10) -0.006(7) 0.031(9) 0.013(8)
C81 0.058(9) 0.055(8) 0.059(9) 0.007(7) 0.032(7) 0.013(7)
O61 0.041(4) 0.038(4) 0.049(5) 0.015(4) 0.023(4) 0.011(3)
N61 0.036(5) 0.042(5) 0.055(6) 0.011(5) 0.019(5) 0.009(4)
O62 0.044(5) 0.045(5) 0.073(6) 0.022(4) 0.031(4) 0.008(4)
O63 0.071(6) 0.049(5) 0.107(8) 0.028(5) 0.057(6) 0.026(5)
C91 0.049(8) 0.059(8) 0.044(7) 0.017(6) 0.024(6) 0.021(6)
C92 0.038(7) 0.052(8) 0.062(8) 0.020(6) 0.031(6) 0.015(6)
C93 0.080(11) 0.073(11) 0.124(14) 0.039(10) 0.070(11) 0.027(9)
C94 0.088(12) 0.084(12) 0.166(18) 0.049(12) 0.098(13) 0.049(10)
C95 0.089(11) 0.082(11) 0.078(11) 0.021(8) 0.059(9) 0.044(9)
C96 0.051(8) 0.060(9) 0.060(9) 0.018(7) 0.023(7) 0.016(7)
C97 0.053(8) 0.062(9) 0.069(9) 0.010(7) 0.033(7) 0.021(7)
O71 0.040(4) 0.034(4) 0.061(5) 0.022(4) 0.023(4) 0.005(3)
N71 0.038(5) 0.039(6) 0.047(6) 0.014(4) 0.019(5) 0.005(4)
O72 0.046(5) 0.041(5) 0.084(6) 0.022(4) 0.038(5) 0.015(4)
O73 0.037(4) 0.041(4) 0.058(5) 0.020(4) 0.016(4) 0.006(4)
C101 0.046(7) 0.037(7) 0.055(8) 0.017(6) 0.019(6) 0.011(5)
C102 0.047(7) 0.037(7) 0.059(8) 0.016(6) 0.011(6) 0.005(6)
C103 0.060(9) 0.047(8) 0.126(13) 0.043(8) 0.049(9) 0.024(7)
C104 0.071(10) 0.038(8) 0.137(15) 0.037(8) 0.040(10) 0.027(7)
C105 0.060(9) 0.046(8) 0.119(13) 0.047(8) 0.030(9) 0.009(7)
C106 0.037(7) 0.057(8) 0.081(9) 0.033(7) 0.031(7) 0.014(6)
C107 0.037(7) 0.045(7) 0.045(7) 0.017(5) 0.011(5) 0.014(5)
O81 0.044(5) 0.040(5) 0.049(5) 0.011(4) 0.012(4) 0.014(4)
O82 0.046(5) 0.046(5) 0.048(5) 0.019(4) 0.006(4) 0.015(4)
C111 0.039(7) 0.050(8) 0.048(7) 0.022(6) 0.017(6) 0.006(6)
C112 0.065(9) 0.073(9) 0.055(8) 0.014(7) 0.009(7) 0.034(8)
O83 0.067(6) 0.061(6) 0.065(6) 0.019(5) -0.003(5) 0.027(5)
C113 0.052(8) 0.074(9) 0.050(8) 0.015(7) 0.005(7) 0.024(7)
C114 0.061(10) 0.079(10) 0.078(11) 0.035(9) 0.002(8) 0.011(8)
C115 0.079(12) 0.103(14) 0.092(13) 0.026(11) 0.010(10) 0.012(10)
C116 0.063(11) 0.123(16) 0.097(14) 0.018(12) 0.020(10) 0.018(11)
Cl1 0.118(5) 0.243(8) 0.159(6) 0.055(6) 0.077(5) 0.057(5)
C117 0.106(15) 0.089(13) 0.082(12) 0.014(10) 0.029(11) 0.034(11)
C118 0.086(12) 0.096(13) 0.089(12) 0.016(10) 0.017(10) 0.054(10)
C119 0.134(17) 0.071(11) 0.137(17) 0.045(11) 0.049(14) 0.056(11)
O91 0.041(5) 0.051(5) 0.058(5) 0.024(4) 0.013(4) 0.011(4)
O92 0.039(5) 0.045(5) 0.076(6) 0.023(4) 0.018(4) 0.011(4)
C121 0.050(8) 0.039(7) 0.046(7) 0.007(6) 0.007(6) 0.009(6)
C122 0.036(8) 0.085(10) 0.095(11) 0.055(9) 0.006(7) 0.007(7)
O93 0.052(6) 0.065(6) 0.077(7) 0.015(5) 0.005(5) 0.014(5)
C123 0.056(9) 0.044(8) 0.084(10) 0.013(7) -0.001(8) 0.019(7)
C124 0.069(12) 0.079(12) 0.120(15) 0.005(11) -0.012(11) 0.026(9)
C125 0.118(16) 0.084(12) 0.083(13) -0.009(10) 0.002(12) 0.040(12)
C126 0.096(14) 0.099(14) 0.109(15) 0.025(11) 0.016(12) 0.060(12)
Cl2 0.166(6) 0.163(6) 0.146(5) 0.028(4) 0.066(5) 0.090(5)
C127 0.071(11) 0.072(10) 0.097(13) 0.016(9) 0.024(10) 0.016(9)
C128 0.056(9) 0.063(9) 0.085(11) 0.030(8) 0.009(8) 0.019(7)
C129 0.056(10) 0.104(13) 0.106(14) 0.008(11) 0.005(10) 0.017(9)
OM1 0.078(7) 0.083(7) 0.060(6) 0.026(5) 0.015(5) 0.025(6)
OM2 0.079(7) 0.081(7) 0.060(6) 0.032(5) 0.011(5) 0.020(6)
CM2 0.129(20) 0.158(22) 0.111(18) 0.031(16) -0.010(15) 0.022(16)
OM3 0.049(5) 0.056(5) 0.068(6) 0.022(5) 0.015(4) 0.020(4)
CM3 0.076(11) 0.089(12) 0.069(11) 0.025(9) -0.007(9) 0.003(9)
OM4 0.082(9) 0.137(12) 0.148(13) 0.023(10) 0.018(9) 0.001(8)
CM4 0.126(21) 0.163(24) 0.197(28) 0.027(21) -0.016(19) 0.070(19)
OM5 0.147(14) 0.139(13) 0.188(16) 0.085(12) 0.072(12) 0.054(11)
CM5 0.268(37) 0.203(30) 0.221(31) 0.144(26) 0.158(29) 0.093(27)
OM6 0.094(13) 0.154(18) 0.176(19) 0.102(16) 0.032(13) 0.028(12)
CM6 0.118(26) 0.114(24) 0.279(46) 0.115(29) 0.012(27) 0.016(20)
OM7 0.055(13) 0.101(18) 0.122(20) 0.027(15) -0.010(13) -0.007(12)
CM7 0.223(52) 0.065(24) 0.195(46) 0.098(29) -0.130(40) -0.054(28)
OW1 0.081(7) 0.069(6) 0.077(7) 0.041(5) 0.009(6) 0.016(5)
OW2 0.181(25) 0.067(14) 0.334(39) 0.120(20) 0.222(29) 0.104(16)
OW3 0.082(27) 0.366(73) 0.131(34) 0.030(40) -0.018(24) -0.077(36)
OW4 0.490(113) 0.108(36) 0.088(32) 0.047(28) -0.045(48) 0.152(54)

loop_
_atom_site_label
_atom_site_type_symbol
_atom_site_fract_x
_atom_site_fract_y
_atom_site_fract_z
_atom_site_U_iso_or_equiv
_atom_site_thermal_displace_type
_atom_site_occupancy
_atom_site_calc_flag
_atom_site_refinement_flags
_atom_site_disorder_group
Ni1 Ni 0.78145(7) 0.20460(9) 0.84347(9) 0.0380(4) Uani 1 d . .
Ni2 Ni 0.65638(7) 0.11262(9) 0.70474(9) 0.0391(4) Uani 1 d . .
Ni3 Ni 0.66433(7) 0.07688(9) 0.89056(9) 0.0407(4) Uani 1 d . .
Ni4 Ni 0.80276(7) 0.03083(9) 0.72411(9) 0.0428(4) Uani 1 d . .
Ni5 Ni 0.77130(7) 0.23829(9) 0.65585(9) 0.0434(4) Uani 1 d . .
Ni6 Ni 0.53621(7) -0.02297(9) 0.74884(9) 0.0432(4) Uani 1 d . .
Ni7 Ni 0.89422(7) 0.31042(9) 0.79351(9) 0.0438(4) Uani 1 d . .
Ni8 Ni 0.66963(7) -0.05629(9) 0.57567(9) 0.0443(4) Uani 1 d . .
Ni9 Ni 0.75205(7) 0.37964(9) 0.96925(9) 0.0418(4) Uani 1 d . .
Ni10 Ni 0.63516(7) 0.27863(9) 0.83033(9) 0.0387(4) Uani 1 d . .
O1 O 0.5988(3) 0.0962(4) 0.7924(4) 0.040(2) Uani 1 d . .
N1 N 0.5749(4) 0.1675(5) 0.8163(5) 0.038(2) Uani 1 d . .
N2 N 0.4889(4) 0.0220(6) 0.8373(6) 0.048(2) Uani 1 d . .
N3 N 0.5622(4) 0.3195(5) 0.8722(6) 0.042(2) Uani 1 d . .
C1 C 0.4595(6) -0.0384(8) 0.8631(8) 0.062(4) Uani 1 d . .
H1 H 0.4589(6) -0.0947(8) 0.8366(8) 0.090(49) Uiso 1 calc R .
C2 C 0.4297(7) -0.0214(9) 0.9273(8) 0.068(4) Uani 1 d . .
H2 H 0.4082(7) -0.0651(9) 0.9421(8) 0.049(32) Uiso 1 calc R .
C3 C 0.4336(7) 0.0635(9) 0.9684(8) 0.071(4) Uani 1 d . .
H3 H 0.4140(7) 0.0785(9) 1.0112(8) 0.046(31) Uiso 1 calc R .
C4 C 0.4666(6) 0.1235(8) 0.9447(7) 0.057(3) Uani 1 d . .
H4 H 0.4723(6) 0.1805(8) 0.9742(7) 0.031(27) Uiso 1 calc R .
C5 C 0.4927(6) 0.1024(8) 0.8762(7) 0.048(3) Uani 1 d . .
C6 C 0.5279(5) 0.1696(7) 0.8511(7) 0.039(3) Uani 1 d . .
C7 C 0.5142(6) 0.2573(8) 0.8723(7) 0.049(3) Uani 1 d . .
C8 C 0.4549(6) 0.2733(9) 0.8827(8) 0.060(4) Uani 1 d . .
H8 H 0.4207(6) 0.2293(9) 0.8781(8) 0.239(115) Uiso 1 calc R .
C9 C 0.4483(7) 0.3556(9) 0.8999(9) 0.076(4) Uani 1 d . .
H9 H 0.4103(7) 0.3687(9) 0.9113(9) 0.050(33) Uiso 1 calc R .
C10 C 0.4986(8) 0.4197(9) 0.9004(9) 0.075(4) Uani 1 d . .
H10 H 0.4943(8) 0.4755(9) 0.9101(9) 0.118(61) Uiso 1 calc R .
C11 C 0.5541(7) 0.3980(9) 0.8864(8) 0.060(4) Uani 1 d . .
H11 H 0.5879(7) 0.4403(9) 0.8867(8) 0.034(28) Uiso 1 calc R .
O11 O 0.7246(3) 0.1904(4) 0.9149(4) 0.042(2) Uani 1 d . .
N11 N 0.6960(4) 0.2600(5) 0.9448(6) 0.042(2) Uani 1 d . .
O12 O 0.6331(4) 0.1579(5) 0.9791(5) 0.047(2) Uani 1 d . .
O13 O 0.6829(4) 0.4244(5) 1.0108(5) 0.047(2) Uani 1 d . .
C21 C 0.6532(5) 0.2355(7) 0.9857(7) 0.038(3) Uani 1 d . .
C22 C 0.6297(6) 0.3012(7) 1.0406(7) 0.046(3) Uani 1 d . .
C23 C 0.5907(6) 0.2742(8) 1.0874(7) 0.052(3) Uani 1 d . .
H23 H 0.5808(6) 0.2166(8) 1.0817(7) 0.022(24) Uiso 1 calc R .
C24 C 0.5662(7) 0.3278(9) 1.1409(8) 0.067(4) Uani 1 d . .
H24 H 0.5414(7) 0.3073(9) 1.1720(8) 0.041(30) Uiso 1 calc R .
C25 C 0.5794(7) 0.4145(8) 1.1480(8) 0.065(4) Uani 1 d . .
H25 H 0.5610(7) 0.4519(8) 1.1813(8) 0.144(71) Uiso 1 calc R .
C26 C 0.6190(6) 0.4425(8) 1.1058(8) 0.059(4) Uani 1 d . .
H26 H 0.6294(6) 0.5007(8) 1.1140(8) 0.044(31) Uiso 1 calc R .
C27 C 0.6459(6) 0.3897(7) 1.0498(7) 0.048(3) Uani 1 d . .
O21 O 0.7004(3) 0.2282(4) 0.7771(4) 0.036(2) Uani 1 d . .
N21 N 0.7282(4) 0.2884(6) 0.7424(6) 0.042(2) Uani 1 d . .
O22 O 0.7039(3) 0.3845(4) 0.8470(5) 0.042(2) Uani 1 d . .
O23 O 0.8378(4) 0.3489(5) 0.7039(5) 0.048(2) Uani 1 d . .
C31 C 0.7317(5) 0.3672(7) 0.7860(7) 0.041(3) Uani 1 d . .
C32 C 0.7687(5) 0.4349(7) 0.7626(7) 0.042(3) Uani 1 d . .
C33 C 0.7548(6) 0.5148(7) 0.7826(8) 0.056(3) Uani 1 d . .
H33 H 0.7227(6) 0.5231(7) 0.8104(8) 0.006(20) Uiso 1 calc R .
C34 C 0.7853(6) 0.5813(8) 0.7639(9) 0.063(4) Uani 1 d . .
H34 H 0.7752(6) 0.6341(8) 0.7792(9) 0.067(39) Uiso 1 calc R .
C35 C 0.8334(7) 0.5673(9) 0.7200(9) 0.074(4) Uani 1 d . .
H35 H 0.8552(7) 0.6111(9) 0.7055(9) 0.100(52) Uiso 1 calc R .
C36 C 0.8477(7) 0.4874(8) 0.6987(9) 0.065(4) Uani 1 d . .
H36 H 0.8783(7) 0.4779(8) 0.6686(9) 0.191(94) Uiso 1 calc R .
C37 C 0.8173(5) 0.4221(7) 0.7215(7) 0.046(3) Uani 1 d . .
O31 O 0.7055(4) 0.1206(5) 0.6150(5) 0.046(2) Uani 1 d . .
N31 N 0.7176(4) 0.0470(6) 0.5748(5) 0.044(2) Uani 1 d . .
N32 N 0.7231(5) -0.1045(6) 0.5137(6) 0.050(3) Uani 1 d . .
N33 N 0.8145(5) 0.1906(7) 0.5641(6) 0.058(3) Uani 1 d . .
C41 C 0.7244(7) -0.1868(8) 0.4918(8) 0.064(4) Uani 1 d . .
H41 H 0.6929(7) -0.2257(8) 0.5008(8) 0.074(42) Uiso 1 calc R .
C42 C 0.7713(7) -0.2145(9) 0.4565(9) 0.074(4) Uani 1 d . .
H42 H 0.7712(7) -0.2721(9) 0.4393(9) 0.124(63) Uiso 1 calc R .
C43 C 0.8179(7) -0.1558(9) 0.4473(9) 0.076(5) Uani 1 d . .
H43 H 0.8512(7) -0.1737(9) 0.4259(9) 0.089(47) Uiso 1 calc R .
C44 C 0.8178(7) -0.0714(9) 0.4681(8) 0.068(4) Uani 1 d . .
H44 H 0.8500(7) -0.0321(9) 0.4608(8) 0.103(55) Uiso 1 calc R .
C45 C 0.7678(6) -0.0466(8) 0.5006(8) 0.054(3) Uani 1 d . .
C46 C 0.7602(6) 0.0412(8) 0.5307(7) 0.049(3) Uani 1 d . .
C47 C 0.7957(6) 0.1122(8) 0.5099(7) 0.053(3) Uani 1 d . .
C48 C 0.8111(7) 0.0950(9) 0.4342(8) 0.071(4) Uani 1 d . .
H48 H 0.7955(7) 0.0408(9) 0.3966(8) 0.042(31) Uiso 1 calc R .
C49 C 0.8487(9) 0.1572(11) 0.4147(10) 0.092(6) Uani 1 d . .
H49 H 0.8584(9) 0.1467(11) 0.3644(10) 0.134(66) Uiso 1 calc R .
C50 C 0.8714(9) 0.2354(11) 0.4735(11) 0.107(7) Uani 1 d . .
H50 H 0.8989(9) 0.2783(11) 0.4639(11) 0.066(38) Uiso 1 calc R .
C51 C 0.8538(8) 0.2515(9) 0.5470(9) 0.080(5) Uani 1 d . .
H51 H 0.8692(8) 0.3054(9) 0.5853(9) 0.105(56) Uiso 1 calc R .
O41 O 0.6214(4) -0.0070(5) 0.6391(5) 0.047(2) Uani 1 d . .
N41 N 0.5801(4) -0.0665(5) 0.6611(6) 0.041(2) Uani 1 d . .
O42 O 0.6187(4) -0.1571(5) 0.5724(5) 0.052(2) Uani 1 d . .
O43 O 0.4725(4) -0.1352(5) 0.7045(5) 0.055(2) Uani 1 d . .
C61 C 0.5804(5) -0.1426(8) 0.6204(7) 0.046(3) Uani 1 d . .
C62 C 0.5358(6) -0.2171(7) 0.6263(7) 0.049(3) Uani 1 d . .
C63 C 0.5451(8) -0.2970(8) 0.5878(9) 0.070(4) Uani 1 d . .
C64 C 0.5027(9) -0.3720(9) 0.5876(10) 0.085(5) Uani 1 d . .
C65 C 0.4513(8) -0.3639(9) 0.6235(10) 0.081(5) Uani 1 d . .
C66 C 0.4411(7) -0.2844(8) 0.6612(8) 0.063(4) Uani 1 d . .
C67 C 0.4833(6) -0.2091(7) 0.6643(7) 0.047(3) Uani 1 d . .
O51 O 0.8169(3) 0.3331(4) 0.9134(5) 0.043(2) Uani 1 d . .
N51 N 0.8598(4) 0.3761(6) 0.8840(6) 0.042(2) Uani 1 d . .
N52 N 0.9534(4) 0.4293(6) 0.8271(6) 0.050(3) Uani 1 d . .
N53 N 0.8154(5) 0.5006(6) 1.0098(6) 0.049(3) Uani 1 d . .
C71 C 0.9950(6) 0.4518(8) 0.7859(9) 0.062(4) Uani 1 d . .
H71 H 1.0095(6) 0.4097(8) 0.7521(9) 0.010(21) Uiso 1 calc R .
C72 C 1.0174(8) 0.5352(10) 0.7915(11) 0.098(6) Uani 1 d . .
H72 H 1.0466(8) 0.5495(10) 0.7621(11) 0.135(67) Uiso 1 calc R .
C73 C 0.9955(9) 0.5975(10) 0.8419(11) 0.102(6) Uani 1 d . .
H73 H 1.0080(9) 0.6543(10) 0.8451(11) 0.013(21) Uiso 1 calc R .
C74 C 0.9550(7) 0.5739(8) 0.8869(9) 0.066(4) Uani 1 d . .
H74 H 0.9417(7) 0.6149(8) 0.9236(9) 0.022(24) Uiso 1 calc R .
C75 C 0.9342(6) 0.4887(8) 0.8773(8) 0.053(3) Uani 1 d . .
C76 C 0.8868(5) 0.4568(6) 0.9205(7) 0.042(3) Uani 1 d . .
C77 C 0.8741(6) 0.5125(7) 0.9938(7) 0.045(3) Uani 1 d . .
C78 C 0.9229(6) 0.5807(7) 1.0448(7) 0.051(3) Uani 1 d . .
H78 H 0.9636(6) 0.5874(7) 1.0341(7) 0.076(43) Uiso 1 calc R .
C79 C 0.9129(6) 0.6387(8) 1.1109(8) 0.062(4) Uani 1 d . .
H79 H 0.9458(6) 0.6842(8) 1.1450(8) 0.080(44) Uiso 1 calc R .
C80 C 0.8516(7) 0.6263(8) 1.1243(9) 0.072(4) Uani 1 d . .
H80 H 0.8419(7) 0.6646(8) 1.1671(9) 0.050(33) Uiso 1 calc R .
C81 C 0.8053(6) 0.5560(8) 1.0733(8) 0.057(3) Uani 1 d . .
H81 H 0.7646(6) 0.5471(8) 1.0839(8) 0.069(40) Uiso 1 calc R .
O61 O 0.8227(3) 0.2048(4) 0.7486(4) 0.041(2) Uani 1 d . .
N61 N 0.8481(4) 0.1331(6) 0.7205(6) 0.044(2) Uani 1 d . .
O62 O 0.9313(4) 0.2319(5) 0.7136(5) 0.051(2) Uani 1 d . .
O63 O 0.8581(4) -0.0296(5) 0.6825(6) 0.069(3) Uani 1 d . .
C91 C 0.9038(6) 0.1556(8) 0.7019(7) 0.048(3) Uani 1 d . .
C92 C 0.9329(5) 0.0850(7) 0.6661(7) 0.047(3) Uani 1 d . .
C93 C 0.9879(7) 0.1057(10) 0.6381(10) 0.084(5) Uani 1 d . .
H93 H 1.0032(7) 0.1621(10) 0.6419(10) 0.078(44) Uiso 1 calc R .
C94 C 1.0202(8) 0.0459(10) 0.6048(12) 0.098(6) Uani 1 d . .
H94 H 1.0570(8) 0.0621(10) 0.5876(12) 0.137(67) Uiso 1 calc R .
C95 C 0.9973(7) -0.0382(10) 0.5974(9) 0.076(5) Uani 1 d . .
H95 H 1.0182(7) -0.0790(10) 0.5737(9) 0.101(52) Uiso 1 calc R .
C96 C 0.9442(6) -0.0622(8) 0.6246(8) 0.056(3) Uani 1 d . .
H96 H 0.9296(6) -0.1189(8) 0.6201(8) 0.060(38) Uiso 1 calc R .
C97 C 0.9111(6) -0.0004(8) 0.6597(8) 0.060(4) Uani 1 d . .
O71 O 0.7414(3) 0.0796(4) 0.7693(5) 0.043(2) Uani 1 d . .
N71 N 0.7088(4) 0.0246(5) 0.8057(5) 0.041(2) Uani 1 d . .
O72 O 0.7568(4) -0.0690(5) 0.7340(5) 0.053(2) Uani 1 d . .
O73 O 0.5997(3) -0.0409(5) 0.8439(5) 0.044(2) Uani 1 d . .
C101 C 0.7169(6) -0.0520(7) 0.7779(7) 0.045(3) Uani 1 d . .
C102 C 0.6777(6) -0.1216(7) 0.7983(7) 0.048(3) Uani 1 d . .
C103 C 0.6975(7) -0.1978(8) 0.7852(9) 0.069(4) Uani 1 d . .
H103 H 0.7352(7) -0.2022(8) 0.7679(9) 0.025(25) Uiso 1 calc R .
C104 C 0.6611(7) -0.2683(8) 0.7981(10) 0.076(5) Uani 1 d . .
H104 H 0.6742(7) -0.3193(8) 0.7887(10) 0.079(43) Uiso 1 calc R .
C105 C 0.6055(7) -0.2609(8) 0.8248(9) 0.070(4) Uani 1 d . .
H105 H 0.5815(7) -0.3066(8) 0.8346(9) 0.053(34) Uiso 1 calc R .
C106 C 0.5853(6) -0.1850(8) 0.8368(8) 0.053(3) Uani 1 d . .
H106 H 0.5463(6) -0.1827(8) 0.8513(8) 0.039(29) Uiso 1 calc R .
C107 C 0.6210(5) -0.1126(7) 0.8282(7) 0.041(3) Uani 1 d . .
O81 O 0.5804(4) 0.1474(5) 0.6453(4) 0.044(2) Uani 1 d . .
O82 O 0.5865(4) 0.2822(5) 0.7185(5) 0.046(2) Uani 1 d . .
C111 C 0.5640(5) 0.2154(7) 0.6577(7) 0.044(3) Uani 1 d . .
C112 C 0.5121(7) 0.2179(9) 0.5856(8) 0.064(4) Uani 1 d . .
O83 O 0.4810(4) 0.2880(6) 0.6107(5) 0.066(2) Uani 1 d . .
C113 C 0.4314(6) 0.2759(9) 0.6478(8) 0.060(3) Uani 1 d . .
C114 C 0.4120(7) 0.2040(10) 0.6671(9) 0.073(4) Uani 1 d . .
C115 C 0.3602(9) 0.1966(12) 0.7021(11) 0.095(5) Uani 1 d . .
C116 C 0.3325(8) 0.2660(13) 0.7202(11) 0.098(6) Uani 1 d . .
Cl1 Cl 0.2688(3) 0.2600(5) 0.7702(4) 0.168(3) Uani 1 d . .
C117 C 0.3513(9) 0.3381(11) 0.7050(10) 0.093(5) Uani 1 d . .
C118 C 0.4023(8) 0.3450(11) 0.6669(10) 0.090(5) Uani 1 d . .
C119 C 0.4271(10) 0.4248(11) 0.6433(12) 0.105(6) Uani 1 d . .
O91 O 0.8607(4) 0.1774(5) 0.9048(5) 0.048(2) Uani 1 d . .
O92 O 0.9414(4) 0.2653(5) 0.8821(5) 0.052(2) Uani 1 d . .
C121 C 0.9192(6) 0.2134(7) 0.9142(7) 0.047(3) Uani 1 d . .
C122 C 0.9647(6) 0.1896(9) 0.9769(9) 0.068(4) Uani 1 d . .
O93 O 1.0323(4) 0.2235(6) 0.9876(6) 0.067(3) Uani 1 d . .
C123 C 1.0646(7) 0.1789(8) 0.9360(9) 0.064(4) Uani 1 d . .
C124 C 1.0358(8) 0.1190(10) 0.8641(11) 0.098(6) Uani 1 d . .
H124 H 0.9912(8) 0.1056(10) 0.8462(11) 0.049(33) Uiso 1 calc R .
C125 C 1.0727(10) 0.0766(11) 0.8161(11) 0.104(6) Uani 1 d . .
H125 H 1.0536(10) 0.0361(11) 0.7658(11) 0.177(89) Uiso 1 calc R .
C126 C 1.1377(9) 0.0976(12) 0.8463(12) 0.099(6) Uani 1 d . .
Cl2 Cl 1.1820(3) 0.0422(5) 0.7830(4) 0.153(2) Uani 1 d . .
C127 C 1.1680(8) 0.1565(10) 0.9187(10) 0.082(5) Uani 1 d . .
C128 C 1.1308(7) 0.1970(9) 0.9639(9) 0.067(4) Uani 1 d . .
C129 C 1.1615(7) 0.2609(11) 1.0454(10) 0.097(6) Uani 1 d . .
H12A H 1.1331(35) 0.2580(74) 1.0808(30) 0.195(58) Uiso 1 calc R .
H12B H 1.1698(74) 0.3169(15) 1.0407(18) 0.195(58) Uiso 1 calc R .
H12C H 1.2013(41) 0.2488(65) 1.0670(45) 0.195(58) Uiso 1 calc R .
OM1 O 0.8007(5) 0.3693(6) 1.0795(5) 0.072(3) Uani 1 d . .
CM1A C 0.8276 0.3004 1.0901 0.104(12) Uiso 0.50 d P .
CM1B C 0.7973 0.4182 1.1557 0.392(63) Uiso 0.50 d P .
OM2 O 0.7160(5) 0.2850(6) 0.5759(6) 0.072(3) Uani 1 d . .
CM2 C 0.6781(11) 0.2397(16) 0.5021(14) 0.142(9) Uani 1 d . .
HM2A H 0.6625(1012) 0.1822(412) 0.5002(496) 1.242(446) Uiso 1 calc R .
HM2B H 0.7024(342) 0.2402(1387) 0.4620(145) 1.242(446) Uiso 1 calc R .
HM2C H 0.6422(671) 0.2647(973) 0.4916(642) 1.242(446) Uiso 1 calc R .
OM3 O 0.4823(4) 0.0287(5) 0.6603(5) 0.056(2) Uani 1 d . .
CM3 C 0.4470(8) -0.0298(10) 0.5796(9) 0.083(5) Uani 1 d . .
HM3A H 0.4323(92) 0.0023(13) 0.5462(43) 0.259(77) Uiso 1 calc R .
HM3B H 0.4107(62) -0.0679(93) 0.5844(16) 0.259(77) Uiso 1 calc R .
HM3C H 0.4751(32) -0.0621(101) 0.5555(55) 0.259(77) Uiso 1 calc R .
OM4 O 0.6527(6) 0.1250(10) 0.3065(9) 0.131(5) Uani 1 d . .
CM4 C 0.6629(12) 0.0377(18) 0.2835(18) 0.171(11) Uani 1 d . .
OM5 O 0.3457(8) 0.4241(10) -0.0023(10) 0.144(6) Uani 1 d . .
CM5 C 0.3238(17) 0.3791(20) 0.0379(19) 0.196(14) Uani 1 d . .
OM6 O 0.1601(8) 0.9569(13) 0.0382(13) 0.131(7) Uani 0.75 d P .
CM6 C 0.1325(15) 1.0280(20) 0.0685(25) 0.165(15) Uani 0.75 d P .
OM7 O 0.3672(10) 0.6095(15) 0.3724(15) 0.102(8) Uani 0.50 d P .
CM7 C 0.3844(25) 0.5409(23) 0.3766(30) 0.184(29) Uani 0.50 d P .
OW1 O 0.7207(5) 0.0444(6) 0.9821(6) 0.073(3) Uani 1 d . .
OW2 O 0.1581(13) 0.2001(13) 0.3078(21) 0.151(14) Uani 0.50 d P .
OW3 O 0.0727(18) 0.8227(39) 0.8216(25) 0.226(28) Uani 0.40 d P .
OW4 O 0.2529(40) 0.3491(30) 0.4268(27) 0.230(40) Uani 0.30 d P .

loop_
_atom_type_symbol
_atom_type_description
_atom_type_scat_dispersion_real
_atom_type_scat_dispersion_imag
_atom_type_scat_source
C C 0.0033 0.0016 'International Tables Vol C Tables 4.2.6.8 and 6.1.1.4'
H H 0.0000 0.0000 'International Tables Vol C Tables 4.2.6.8 and 6.1.1.4'
N N 0.0061 0.0033 'International Tables Vol C Tables 4.2.6.8 and 6.1.1.4'
O O 0.0106 0.0060 'International Tables Vol C Tables 4.2.6.8 and 6.1.1.4'
Cl Cl 0.1484 0.1585 'International Tables Vol C Tables 4.2.6.8 and 6.1.1.4'
Ni Ni 0.3393 1.1124 'International Tables Vol C Tables 4.2.6.8 and 6.1.1.4'

loop_
_geom_angle_atom_site_label_1
_geom_angle_atom_site_label_2
_geom_angle_atom_site_label_3
_geom_angle
_geom_angle_site_symmetry_1
_geom_angle_site_symmetry_3
_geom_angle_publ_flag
O11 Ni1 O61 167.0(3) . . ?
O11 Ni1 O91 98.1(3) . . ?
O61 Ni1 O91 91.5(3) . . ?
O11 Ni1 O71 90.0(3) . . ?
O61 Ni1 O71 80.4(3) . . ?
O91 Ni1 O71 94.9(3) . . ?
O11 Ni1 O51 89.9(3) . . ?
O61 Ni1 O51 99.0(3) . . ?
O91 Ni1 O51 89.0(3) . . ?
O71 Ni1 O51 176.1(3) . . ?
O11 Ni1 O21 82.9(3) . . ?
O61 Ni1 O21 87.2(3) . . ?
O91 Ni1 O21 177.8(3) . . ?
O71 Ni1 O21 83.1(3) . . ?
O51 Ni1 O21 93.0(3) . . ?
O41 Ni2 O21 173.0(3) . . ?
O41 Ni2 O81 91.1(3) . . ?
O21 Ni2 O81 96.0(3) . . ?
O41 Ni2 O31 85.7(3) . . ?
O21 Ni2 O31 94.0(3) . . ?
O81 Ni2 O31 90.4(3) . . ?
O41 Ni2 O1 90.4(3) . . ?
O21 Ni2 O1 90.1(3) . . ?
O81 Ni2 O1 87.7(3) . . ?
O31 Ni2 O1 175.6(3) . . ?
O41 Ni2 O71 90.7(3) . . ?
O21 Ni2 O71 82.3(3) . . ?
O81 Ni2 O71 177.8(3) . . ?
O31 Ni2 O71 88.4(3) . . ?
O1 Ni2 O71 93.7(3) . . ?
O11 Ni3 N71 90.0(3) . . ?
O11 Ni3 O12 76.2(3) . . ?
N71 Ni3 O12 166.0(3) . . ?
O11 Ni3 O73 169.7(3) . . ?
N71 Ni3 O73 83.4(3) . . ?
O12 Ni3 O73 110.1(3) . . ?
O11 Ni3 OW1 94.1(3) . . ?
N71 Ni3 OW1 94.0(4) . . ?
O12 Ni3 OW1 88.6(4) . . ?
O73 Ni3 OW1 94.3(3) . . ?
O11 Ni3 O1 92.4(3) . . ?
N71 Ni3 O1 85.7(3) . . ?
O12 Ni3 O1 93.2(3) . . ?
O73 Ni3 O1 79.3(3) . . ?
OW1 Ni3 O1 173.5(3) . . ?
O63 Ni4 N61 93.7(4) . . ?
O63 Ni4 O71 172.4(3) . . ?
N61 Ni4 O71 93.7(3) . . ?
O63 Ni4 O72 88.6(3) . . ?
N61 Ni4 O72 176.6(4) . . ?
O71 Ni4 O72 83.9(3) . . ?
N21 Ni5 O23 84.8(3) . . ?
N21 Ni5 N33 177.4(4) . . ?
O23 Ni5 N33 94.3(4) . . ?
N21 Ni5 O31 93.6(3) . . ?
O23 Ni5 O31 174.9(3) . . ?
N33 Ni5 O31 87.4(4) . . ?
N21 Ni5 O61 81.9(3) . . ?
O23 Ni5 O61 84.1(3) . . ?
N33 Ni5 O61 100.5(4) . . ?
O31 Ni5 O61 90.8(3) . . ?
N21 Ni5 OM2 90.2(4) . . ?
O23 Ni5 OM2 92.6(4) . . ?
N33 Ni5 OM2 87.4(4) . . ?
O31 Ni5 OM2 92.3(3) . . ?
O61 Ni5 OM2 171.7(3) . . ?
N41 Ni6 O43 87.3(3) . . ?
N41 Ni6 N2 178.5(4) . . ?
O43 Ni6 N2 92.1(3) . . ?
N41 Ni6 O1 93.5(3) . . ?
O43 Ni6 O1 177.1(3) . . ?
N2 Ni6 O1 87.0(3) . . ?
N41 Ni6 O73 97.7(3) . . ?
O43 Ni6 O73 101.6(3) . . ?
N2 Ni6 O73 83.7(3) . . ?
O1 Ni6 O73 81.0(3) . . ?
N41 Ni6 OM3 84.7(3) . . ?
O43 Ni6 OM3 92.0(3) . . ?
N2 Ni6 OM3 94.0(4) . . ?
O1 Ni6 OM3 85.3(3) . . ?
O73 Ni6 OM3 166.2(3) . . ?
O61 Ni7 N51 99.0(3) . . ?
O61 Ni7 O62 78.1(3) . . ?
N51 Ni7 O62 170.7(3) . . ?
O61 Ni7 N52 167.7(4) . . ?
N51 Ni7 N52 78.1(4) . . ?
O62 Ni7 N52 106.6(3) . . ?
O61 Ni7 O92 92.5(3) . . ?
N51 Ni7 O92 84.6(3) . . ?
O62 Ni7 O92 86.7(3) . . ?
N52 Ni7 O92 99.0(4) . . ?
O61 Ni7 O23 82.6(3) . . ?
N51 Ni7 O23 93.6(3) . . ?
O62 Ni7 O23 94.8(3) . . ?
N52 Ni7 O23 85.6(3) . . ?
O92 Ni7 O23 174.5(3) . . ?
O41 Ni8 O42 84.8(3) . . ?
O41 Ni8 N32 177.3(4) . . ?
O42 Ni8 N32 96.7(4) . . ?
O41 Ni8 N31 94.4(4) . . ?
O42 Ni8 N31 176.8(4) . . ?
N32 Ni8 N31 84.2(4) . . ?
O13 Ni9 O51 173.0(3) . . ?
O13 Ni9 N11 87.4(3) . . ?
O51 Ni9 N11 92.1(3) . . ?
O13 Ni9 N53 93.0(3) . . ?
O51 Ni9 N53 88.5(3) . . ?
N11 Ni9 N53 172.0(4) . . ?
O13 Ni9 OM1 96.2(4) . . ?
O51 Ni9 OM1 90.8(3) . . ?
N11 Ni9 OM1 88.2(4) . . ?
N53 Ni9 OM1 83.8(4) . . ?
O13 Ni9 O22 87.6(3) . . ?
O51 Ni9 O22 85.4(3) . . ?
N11 Ni9 O22 90.8(3) . . ?
N53 Ni9 O22 97.2(3) . . ?
OM1 Ni9 O22 176.0(3) . . ?
N3 Ni10 O21 173.3(3) . . ?
N3 Ni10 N1 78.7(3) . . ?
O21 Ni10 N1 96.8(3) . . ?
N3 Ni10 O22 106.4(3) . . ?
O21 Ni10 O22 78.4(3) . . ?
N1 Ni10 O22 173.8(3) . . ?
N3 Ni10 O82 85.5(3) . . ?
O21 Ni10 O82 89.7(3) . . ?
N1 Ni10 O82 91.5(3) . . ?
O22 Ni10 O82 92.3(3) . . ?
N3 Ni10 N11 101.8(3) . . ?
O21 Ni10 N11 82.8(3) . . ?
N1 Ni10 N11 86.5(3) . . ?
O22 Ni10 N11 89.0(3) . . ?
O82 Ni10 N11 171.9(3) . . ?
N1 O1 Ni6 119.4(6) . . ?
N1 O1 Ni3 113.7(6) . . ?
Ni6 O1 Ni3 98.7(3) . . ?
N1 O1 Ni2 108.3(5) . . ?
Ni6 O1 Ni2 110.2(3) . . ?
Ni3 O1 Ni2 105.7(3) . . ?
C6 N1 O1 123.2(9) . . ?
C6 N1 Ni10 118.3(7) . . ?
O1 N1 Ni10 115.3(6) . . ?
C5 N2 C1 119.2(11) . . ?
C5 N2 Ni6 126.1(8) . . ?
C1 N2 Ni6 114.0(8) . . ?
C11 N3 C7 119.6(10) . . ?
C11 N3 Ni10 124.9(8) . . ?
C7 N3 Ni10 114.6(7) . . ?
N2 C1 C2 123.7(12) . . ?
C3 C2 C1 117.3(12) . . ?
C4 C3 C2 118.2(12) . . ?
C3 C4 C5 122.0(12) . . ?
N2 C5 C4 119.5(11) . . ?
N2 C5 C6 119.7(10) . . ?
C4 C5 C6 120.7(11) . . ?
N1 C6 C5 128.5(10) . . ?
N1 C6 C7 110.6(9) . . ?
C5 C6 C7 120.7(9) . . ?
N3 C7 C8 121.0(12) . . ?
N3 C7 C6 114.7(10) . . ?
C8 C7 C6 124.0(11) . . ?
C9 C8 C7 118.3(13) . . ?
C8 C9 C10 120.0(13) . . ?
C11 C10 C9 117.8(13) . . ?
N3 C11 C10 123.1(13) . . ?
N11 O11 Ni1 116.5(5) . . ?
N11 O11 Ni3 112.4(5) . . ?
Ni1 O11 Ni3 119.3(4) . . ?
C21 N11 O11 108.2(8) . . ?
C21 N11 Ni9 127.4(7) . . ?
O11 N11 Ni9 116.1(6) . . ?
C21 N11 Ni10 106.3(7) . . ?
O11 N11 Ni10 106.0(6) . . ?
Ni9 N11 Ni10 87.8(3) . . ?
C21 O12 Ni3 112.1(6) . . ?
C27 O13 Ni9 125.4(7) . . ?
O12 C21 N11 122.1(10) . . ?
O12 C21 C22 118.9(9) . . ?
N11 C21 C22 119.0(9) . . ?
C23 C22 C27 118.6(11) . . ?
C23 C22 C21 117.3(10) . . ?
C27 C22 C21 124.1(10) . . ?
C24 C23 C22 123.5(12) . . ?
C23 C24 C25 118.6(12) . . ?
C26 C25 C24 118.9(12) . . ?
C25 C26 C27 124.6(12) . . ?
O13 C27 C26 119.0(10) . . ?
O13 C27 C22 125.4(10) . . ?
C26 C27 C22 115.6(11) . . ?
N21 O21 Ni2 118.2(6) . . ?
N21 O21 Ni10 106.1(5) . . ?
Ni2 O21 Ni10 107.4(3) . . ?
N21 O21 Ni1 103.0(5) . . ?
Ni2 O21 Ni1 101.1(3) . . ?
Ni10 O21 Ni1 122.0(3) . . ?
C31 N21 O21 111.8(8) . . ?
C31 N21 Ni5 132.8(7) . . ?
O21 N21 Ni5 113.5(6) . . ?
C31 O22 Ni10 106.8(7) . . ?
C31 O22 Ni9 120.5(6) . . ?
Ni10 O22 Ni9 90.5(3) . . ?
C37 O23 Ni5 118.2(7) . . ?
C37 O23 Ni7 123.2(7) . . ?
Ni5 O23 Ni7 95.6(3) . . ?
N21 C31 O22 121.7(10) . . ?
N21 C31 C32 116.2(10) . . ?
O22 C31 C32 122.1(10) . . ?
C33 C32 C37 118.6(10) . . ?
C33 C32 C31 118.7(10) . . ?
C37 C32 C31 122.7(10) . . ?
C34 C33 C32 123.8(12) . . ?
C33 C34 C35 117.6(12) . . ?
C36 C35 C34 119.6(12) . . ?
C37 C36 C35 121.2(13) . . ?
O23 C37 C36 117.3(11) . . ?
O23 C37 C32 123.5(9) . . ?
C36 C37 C32 119.2(11) . . ?
N31 O31 Ni5 124.7(6) . . ?
N31 O31 Ni2 114.2(6) . . ?
Ni5 O31 Ni2 108.3(3) . . ?
C46 N31 O31 124.0(9) . . ?
C46 N31 Ni8 116.0(8) . . ?
O31 N31 Ni8 120.0(6) . . ?
C41 N32 C45 120.9(10) . . ?
C41 N32 Ni8 124.9(9) . . ?
C45 N32 Ni8 113.7(8) . . ?
C47 N33 C51 118.2(11) . . ?
C47 N33 Ni5 125.9(8) . . ?
C51 N33 Ni5 113.6(9) . . ?
N32 C41 C42 120.8(13) . . ?
C43 C42 C41 118.2(13) . . ?
C42 C43 C44 122.6(13) . . ?
C43 C44 C45 117.3(13) . . ?
N32 C45 C44 120.1(12) . . ?
N32 C45 C46 113.5(10) . . ?
C44 C45 C46 126.2(12) . . ?
N31 C46 C45 111.9(10) . . ?
N31 C46 C47 125.5(11) . . ?
C45 C46 C47 122.6(10) . . ?
N33 C47 C48 121.2(12) . . ?
N33 C47 C46 119.8(10) . . ?
C48 C47 C46 118.9(12) . . ?
C49 C48 C47 121.1(14) . . ?
C50 C49 C48 116.6(13) . . ?
C49 C50 C51 121.1(14) . . ?
N33 C51 C50 121.6(14) . . ?
N41 O41 Ni8 112.5(6) . . ?
N41 O41 Ni2 124.5(6) . . ?
Ni8 O41 Ni2 116.9(4) . . ?
C61 N41 O41 110.1(9) . . ?
C61 N41 Ni6 131.3(8) . . ?
O41 N41 Ni6 118.5(6) . . ?
C61 O42 Ni8 110.3(7) . . ?
C67 O43 Ni6 126.3(7) . . ?
N41 C61 O42 121.5(11) . . ?
N41 C61 C62 120.6(10) . . ?
O42 C61 C62 117.9(10) . . ?
C63 C62 C67 120.7(11) . . ?
C63 C62 C61 116.4(11) . . ?
C67 C62 C61 122.8(10) . . ?
C62 C63 C64 120.0(14) . . ?
C65 C64 C63 119.0(14) . . ?
C64 C65 C66 121.5(13) . . ?
C65 C66 C67 120.7(13) . . ?
O43 C67 C66 117.5(11) . . ?
O43 C67 C62 124.3(10) . . ?
C66 C67 C62 118.1(11) . . ?
N51 O51 Ni9 126.1(6) . . ?
N51 O51 Ni1 113.5(6) . . ?
Ni9 O51 Ni1 111.7(3) . . ?
C76 N51 O51 121.3(9) . . ?
C76 N51 Ni7 118.9(7) . . ?
O51 N51 Ni7 118.9(7) . . ?
C75 N52 C71 119.5(11) . . ?
C75 N52 Ni7 113.8(8) . . ?
C71 N52 Ni7 123.7(9) . . ?
C81 N53 C77 118.9(10) . . ?
C81 N53 Ni9 115.1(8) . . ?
C77 N53 Ni9 121.8(8) . . ?
N52 C71 C72 122.3(13) . . ?
C71 C72 C73 118.4(14) . . ?
C74 C73 C72 118.7(14) . . ?
C73 C74 C75 119.4(14) . . ?
N52 C75 C74 121.6(11) . . ?
N52 C75 C76 115.4(10) . . ?
C74 C75 C76 123.0(12) . . ?
N51 C76 C77 126.8(10) . . ?
N51 C76 C75 110.9(10) . . ?
C77 C76 C75 122.3(10) . . ?
N53 C77 C78 119.7(11) . . ?
N53 C77 C76 121.3(10) . . ?
C78 C77 C76 118.9(11) . . ?
C79 C78 C77 121.8(12) . . ?
C78 C79 C80 117.1(12) . . ?
C81 C80 C79 118.8(12) . . ?
N53 C81 C80 123.5(12) . . ?
N61 O61 Ni7 109.7(5) . . ?
N61 O61 Ni1 114.3(5) . . ?
Ni7 O61 Ni1 103.5(3) . . ?
N61 O61 Ni5 113.5(6) . . ?
Ni7 O61 Ni5 97.4(3) . . ?
Ni1 O61 Ni5 116.4(3) . . ?
C91 N61 O61 110.8(9) . . ?
C91 N61 Ni4 133.0(8) . . ?
O61 N61 Ni4 116.0(6) . . ?
C91 O62 Ni7 109.2(7) . . ?
C97 O63 Ni4 127.7(8) . . ?
O62 C91 N61 123.4(10) . . ?
O62 C91 C92 120.8(10) . . ?
N61 C91 C92 115.8(10) . . ?
C93 C92 C97 117.3(11) . . ?
C93 C92 C91 117.1(11) . . ?
C97 C92 C91 125.6(10) . . ?
C94 C93 C92 122.7(14) . . ?
C95 C94 C93 119.3(13) . . ?
C96 C95 C94 120.6(13) . . ?
C95 C96 C97 120.2(13) . . ?
O63 C97 C92 123.5(11) . . ?
O63 C97 C96 116.5(11) . . ?
C92 C97 C96 119.9(11) . . ?
N71 O71 Ni4 109.7(5) . . ?
N71 O71 Ni1 115.8(6) . . ?
Ni4 O71 Ni1 111.0(3) . . ?
N71 O71 Ni2 99.2(5) . . ?
Ni4 O71 Ni2 127.0(4) . . ?
Ni1 O71 Ni2 93.5(3) . . ?
C101 N71 O71 110.4(8) . . ?
C101 N71 Ni3 132.1(7) . . ?
O71 N71 Ni3 117.4(6) . . ?
C101 O72 Ni4 110.5(7) . . ?
C107 O73 Ni3 120.4(7) . . ?
C107 O73 Ni6 117.8(7) . . ?
Ni3 O73 Ni6 101.0(3) . . ?
O72 C101 N71 122.1(10) . . ?
O72 C101 C102 119.8(10) . . ?
N71 C101 C102 118.1(10) . . ?
C103 C102 C107 120.4(10) . . ?
C103 C102 C101 117.0(11) . . ?
C107 C102 C101 122.5(10) . . ?
C102 C103 C104 120.7(12) . . ?
C105 C104 C103 119.2(12) . . ?
C104 C105 C106 120.1(11) . . ?
C105 C106 C107 122.8(11) . . ?
O73 C107 C106 119.4(10) . . ?
O73 C107 C102 123.9(10) . . ?
C106 C107 C102 116.6(10) . . ?
C111 O81 Ni2 131.7(8) . . ?
C111 O82 Ni10 121.9(7) . . ?
O81 C111 O82 127.8(11) . . ?
O81 C111 C112 113.4(10) . . ?
O82 C111 C112 118.7(11) . . ?
O83 C112 C111 111.3(10) . . ?
C113 O83 C112 118.0(11) . . ?
C114 C113 O83 123.9(13) . . ?
C114 C113 C118 121.5(15) . . ?
O83 C113 C118 114.5(14) . . ?
C113 C114 C115 119.7(15) . . ?
C114 C115 C116 117.2(17) . . ?
C117 C116 C115 125.0(17) . . ?
C117 C116 Cl1 117.0(16) . . ?
C115 C116 Cl1 117.9(16) . . ?
C116 C117 C118 118.1(17) . . ?
C117 C118 C113 118.4(17) . . ?
C117 C118 C119 123.0(15) . . ?
C113 C118 C119 118.6(15) . . ?
C121 O91 Ni1 126.3(7) . . ?
C121 O92 Ni7 130.2(8) . . ?
O92 C121 O91 128.0(11) . . ?
O92 C121 C122 120.0(11) . . ?
O91 C121 C122 111.9(10) . . ?
O93 C122 C121 115.5(10) . . ?
C123 O93 C122 118.4(11) . . ?
C124 C123 C128 119.9(15) . . ?
C124 C123 O93 124.6(13) . . ?
C128 C123 O93 115.5(13) . . ?
C123 C124 C125 120.4(16) . . ?
C126 C125 C124 117.1(16) . . ?
C127 C126 C125 123.9(17) . . ?
C127 C126 Cl2 120.8(15) . . ?
C125 C126 Cl2 115.3(15) . . ?
C126 C127 C128 117.6(16) . . ?
C127 C128 C123 121.0(15) . . ?
C127 C128 C129 119.9(14) . . ?
C123 C128 C129 119.1(14) . . ?
CM1B OM1 CM1A 107.0(6) . . ?
CM1B OM1 Ni9 124.1(6) . . ?
CM1A OM1 Ni9 127.1(6) . . ?
CM2 OM2 Ni5 127.0(13) . . ?
CM3 OM3 Ni6 119.1(8) . . ?

loop_
_geom_bond_atom_site_label_1
_geom_bond_atom_site_label_2
_geom_bond_distance
_geom_bond_site_symmetry_2
_geom_bond_publ_flag
Ni1 O11 1.954(7) . ?
Ni1 O61 2.044(7) . ?
Ni1 O91 2.059(8) . ?
Ni1 O71 2.080(7) . ?
Ni1 O51 2.097(7) . ?
Ni1 O21 2.099(7) . ?
Ni2 O41 1.958(7) . ?
Ni2 O21 1.969(7) . ?
Ni2 O81 2.058(8) . ?
Ni2 O31 2.092(7) . ?
Ni2 O1 2.208(7) . ?
Ni2 O71 2.233(8) . ?
Ni3 O11 2.008(7) . ?
Ni3 N71 2.010(9) . ?
Ni3 O12 2.068(8) . ?
Ni3 O73 2.074(7) . ?
Ni3 OW1 2.113(9) . ?
Ni3 O1 2.184(8) . ?
Ni4 O63 1.824(8) . ?
Ni4 N61 1.857(9) . ?
Ni4 O71 1.863(7) . ?
Ni4 O72 1.874(7) . ?
Ni5 N21 1.999(9) . ?
Ni5 O23 2.007(8) . ?
Ni5 N33 2.059(10) . ?
Ni5 O31 2.085(8) . ?
Ni5 O61 2.089(8) . ?
Ni5 OM2 2.103(9) . ?
Ni6 N41 1.997(9) . ?
Ni6 O43 1.998(8) . ?
Ni6 N2 2.065(9) . ?
Ni6 O1 2.073(7) . ?
Ni6 O73 2.110(8) . ?
Ni6 OM3 2.251(8) . ?
Ni7 O61 2.008(7) . ?
Ni7 N51 2.017(9) . ?
Ni7 O62 2.029(8) . ?
Ni7 N52 2.048(9) . ?
Ni7 O92 2.114(8) . ?
Ni7 O23 2.148(8) . ?
Ni8 O41 1.801(7) . ?
Ni8 O42 1.842(8) . ?
Ni8 N32 1.867(9) . ?
Ni8 N31 1.875(9) . ?
Ni9 O13 1.956(7) . ?
Ni9 O51 2.002(7) . ?
Ni9 N11 2.052(9) . ?
Ni9 N53 2.104(9) . ?
Ni9 OM1 2.123(9) . ?
Ni9 O22 2.268(8) . ?
Ni10 N3 2.008(9) . ?
Ni10 O21 2.012(7) . ?
Ni10 N1 2.016(9) . ?
Ni10 O22 2.032(7) . ?
Ni10 O82 2.100(8) . ?
Ni10 N11 2.350(10) . ?
O1 N1 1.376(11) . ?
N1 C6 1.283(13) . ?
N2 C5 1.316(15) . ?
N2 C1 1.339(15) . ?
N3 C11 1.32(2) . ?
N3 C7 1.346(14) . ?
C1 C2 1.39(2) . ?
C2 C3 1.39(2) . ?
C3 C4 1.35(2) . ?
C4 C5 1.41(2) . ?
C5 C6 1.473(15) . ?
C6 C7 1.51(2) . ?
C7 C8 1.39(2) . ?
C8 C9 1.37(2) . ?
C9 C10 1.39(2) . ?
C10 C11 1.36(2) . ?
O11 N11 1.433(11) . ?
N11 C21 1.356(13) . ?
O12 C21 1.270(12) . ?
O13 C27 1.315(13) . ?
C21 C22 1.48(2) . ?
C22 C23 1.40(2) . ?
C22 C27 1.43(2) . ?
C23 C24 1.36(2) . ?
C24 C25 1.40(2) . ?
C25 C26 1.35(2) . ?
C26 C27 1.42(2) . ?
O21 N21 1.430(10) . ?
N21 C31 1.315(14) . ?
O22 C31 1.317(12) . ?
O23 C37 1.354(13) . ?
C31 C32 1.482(15) . ?
C32 C33 1.39(2) . ?
C32 C37 1.40(2) . ?
C33 C34 1.36(2) . ?
C34 C35 1.42(2) . ?
C35 C36 1.39(2) . ?
C36 C37 1.38(2) . ?
O31 N31 1.339(11) . ?
N31 C46 1.312(14) . ?
N32 C41 1.34(2) . ?
N32 C45 1.353(15) . ?
N33 C47 1.34(2) . ?
N33 C51 1.36(2) . ?
C41 C42 1.37(2) . ?
C42 C43 1.36(2) . ?
C43 C44 1.37(2) . ?
C44 C45 1.39(2) . ?
C45 C46 1.47(2) . ?
C46 C47 1.48(2) . ?
C47 C48 1.41(2) . ?
C48 C49 1.38(2) . ?
C49 C50 1.37(2) . ?
C50 C51 1.39(2) . ?
O41 N41 1.414(11) . ?
N41 C61 1.283(14) . ?
O42 C61 1.296(13) . ?
O43 C67 1.330(14) . ?
C61 C62 1.49(2) . ?
C62 C63 1.39(2) . ?
C62 C67 1.43(2) . ?
C63 C64 1.43(2) . ?
C64 C65 1.39(2) . ?
C65 C66 1.39(2) . ?
C66 C67 1.41(2) . ?
O51 N51 1.350(10) . ?
N51 C76 1.306(13) . ?
N52 C75 1.32(2) . ?
N52 C71 1.331(15) . ?
N53 C81 1.325(14) . ?
N53 C77 1.347(14) . ?
C71 C72 1.37(2) . ?
C72 C73 1.39(2) . ?
C73 C74 1.37(2) . ?
C74 C75 1.38(2) . ?
C75 C76 1.50(2) . ?
C76 C77 1.48(2) . ?
C77 C78 1.38(2) . ?
C78 C79 1.38(2) . ?
C79 C80 1.38(2) . ?
C80 C81 1.38(2) . ?
O61 N61 1.413(11) . ?
N61 C91 1.329(14) . ?
O62 C91 1.263(13) . ?
O63 C97 1.347(14) . ?
C91 C92 1.48(2) . ?
C92 C93 1.40(2) . ?
C92 C97 1.40(2) . ?
C93 C94 1.38(2) . ?
C94 C95 1.38(2) . ?
C95 C96 1.37(2) . ?
C96 C97 1.42(2) . ?
O71 N71 1.432(10) . ?
N71 C101 1.298(14) . ?
O72 C101 1.278(13) . ?
O73 C107 1.339(13) . ?
C101 C102 1.50(2) . ?
C102 C103 1.39(2) . ?
C102 C107 1.44(2) . ?
C103 C104 1.41(2) . ?
C104 C105 1.38(2) . ?
C105 C106 1.39(2) . ?
C106 C107 1.39(2) . ?
O81 C111 1.229(13) . ?
O82 C111 1.270(13) . ?
C111 C112 1.56(2) . ?
C112 O83 1.46(2) . ?
O83 C113 1.37(2) . ?
C113 C114 1.37(2) . ?
C113 C118 1.40(2) . ?
C114 C115 1.38(2) . ?
C115 C116 1.39(2) . ?
C116 C117 1.33(2) . ?
C116 Cl1 1.78(2) . ?
C117 C118 1.40(2) . ?
C118 C119 1.56(2) . ?
O91 C121 1.270(13) . ?
O92 C121 1.249(13) . ?
C121 C122 1.54(2) . ?
C122 O93 1.438(15) . ?
O93 C123 1.38(2) . ?
C123 C124 1.35(2) . ?
C123 C128 1.38(2) . ?
C124 C125 1.40(2) . ?
C125 C126 1.36(2) . ?
C126 C127 1.35(2) . ?
C126 Cl2 1.78(2) . ?
C127 C128 1.37(2) . ?
C128 C129 1.49(2) . ?
OM1 CM1B 1.393(9) . ?
OM1 CM1A 1.427(10) . ?
OM2 CM2 1.35(2) . ?
OM3 CM3 1.47(2) . ?
OM4 CM4 1.48(3) . ?
OM5 CM5 1.27(2) . ?
OM6 CM6 1.44(4) . ?
OM7 CM7 1.29(4) . ?
